data_4076463
loop_
_publ_author_name
'Arnold, Nicole'
'Braunschweig, Holger'
'Brenner, Peter'
'Jimenez-Halla, J. Oscar C.'
'Kupfer, Thomas'
'Radacki, Krzysztof'

_publ_section_title
;
 Reactivity of Boryl Complexes: Synthesis and Structure of New Neutral and
 Cationic Platinum Boryls and Borylenes
;
_journal_issue 5
_journal_name_full Organometallics
_journal_page_first 1897
_journal_paper_doi 10.1021/om2012248
_journal_volume 31
_journal_year 2012
_chemical_formula_moiety 'C36 H66 B Cl3 P2 Pt'
_chemical_formula_sum 'C36 H66 B Cl3 P2 Pt'
_chemical_formula_weight 873.08
_chemical_name_common
;
?
;
_chemical_name_systematic
; 
?
;
_space_group_IT_number 2
_symmetry_cell_setting triclinic
_symmetry_space_group_name_Hall '-P 1'
_symmetry_space_group_name_H-M 'P -1'
_atom_sites_solution_hydrogens geom
_atom_sites_solution_primary direct
_atom_sites_solution_secondary difmap
_audit_creation_method SHELXL-97
_cell_angle_alpha 86.581(4)
_cell_angle_beta 80.101(4)
_cell_angle_gamma 60.653(3)
_cell_formula_units_Z 2
_cell_length_a 9.812(2)
_cell_length_b 9.835(2)
_cell_length_c 23.552(5)
_cell_measurement_reflns_used 874
_cell_measurement_temperature 171(2)
_cell_measurement_theta_max 21.53
_cell_measurement_theta_min 2.37
_cell_volume 1950.8(7)
_computing_cell_refinement 'Saint+ NT ver. 7.53A (Bruker AXS)'
_computing_data_collection 'Smart NT ver. 5.63 (Bruker AXS)'
_computing_data_reduction 'Saint+ NT ver. 7.53A (Bruker AXS)'
_computing_molecular_graphics 'XP ver. 5.1 (Bruker AXS, 1998)'
_computing_publication_material 'SHELXL-97 (Sheldrick, 2008)'
_computing_structure_refinement 'SHELXL-97 (Sheldrick, 1997)'
_computing_structure_solution 'SHELXS-97 (Sheldrick, 1990)'
_diffrn_ambient_temperature 171(2)
_diffrn_measured_fraction_theta_full 0.999
_diffrn_measured_fraction_theta_max 0.997
_diffrn_measurement_device_type 'Bruker APEX-I CCD'
_diffrn_measurement_method '\f and \w scans'
_diffrn_radiation_monochromator graphite
_diffrn_radiation_source 'sealed tube'
_diffrn_radiation_type MoK\a
_diffrn_radiation_wavelength 0.71073
_diffrn_reflns_av_R_equivalents 0.0582
_diffrn_reflns_av_sigmaI/netI 0.0423
_diffrn_reflns_limit_h_max 12
_diffrn_reflns_limit_h_min -12
_diffrn_reflns_limit_k_max 12
_diffrn_reflns_limit_k_min -12
_diffrn_reflns_limit_l_max 29
_diffrn_reflns_limit_l_min -29
_diffrn_reflns_number 39109
_diffrn_reflns_theta_full 26.00
_diffrn_reflns_theta_max 26.06
_diffrn_reflns_theta_min 2.38
_exptl_absorpt_coefficient_mu 3.908
_exptl_absorpt_correction_T_max 0.7453
_exptl_absorpt_correction_T_min 0.6348
_exptl_absorpt_correction_type multi-scan
_exptl_absorpt_process_details 'Sadabs 2008/1 (Brucker 2008)'
_exptl_crystal_colour colorless
_exptl_crystal_density_diffrn 1.486
_exptl_crystal_density_method 'not measured'
_exptl_crystal_description plate
_exptl_crystal_F_000 892
_exptl_crystal_size_max 0.3
_exptl_crystal_size_mid 0.11
_exptl_crystal_size_min 0.04
_refine_diff_density_max 1.200
_refine_diff_density_min -1.199
_refine_diff_density_rms 0.100
_refine_ls_extinction_method none
_refine_ls_goodness_of_fit_ref 1.146
_refine_ls_hydrogen_treatment constr
_refine_ls_matrix_type full
_refine_ls_number_parameters 388
_refine_ls_number_reflns 7688
_refine_ls_number_restraints 0
_refine_ls_restrained_S_all 1.146
_refine_ls_R_factor_all 0.0359
_refine_ls_R_factor_gt 0.0305
_refine_ls_shift/su_max 0.001
_refine_ls_shift/su_mean 0.000
_refine_ls_structure_factor_coef Fsqd
_refine_ls_weighting_details 'calc w=1/[\s^2^(Fo^2^)+(0.0229P)^2^+0.0174P] where P=(Fo^2^+2Fc^2^)/3'
_refine_ls_weighting_scheme calc
_refine_ls_wR_factor_gt 0.0620
_refine_ls_wR_factor_ref 0.0637
_reflns_number_gt 7051
_reflns_number_total 7688
_reflns_threshold_expression >2sigma(I)
_cod_data_source_file om2012248_si_002.cif
_cod_data_source_block 15
_cod_depositor_comments
;
The following automatic conversions were performed:

'_symmetry_cell_setting' value 'Triclinic' changed to 'triclinic'
according to /home/saulius/struct/CIF-dictionaries/cif_core.dic
dictionary named 'cif_core.dic' version 2.4.1 from 2010-06-29.

Automatic conversion script
Id: cif_fix_values 1715 2011-07-08 13:25:40Z adriana 
;
_cod_original_cell_volume 1950.7(7)
_cod_original_sg_symbol_H-M P-1
_cod_database_code 4076463

loop_
_symmetry_equiv_pos_as_xyz
'x, y, z'
'-x, -y, -z'

loop_
_atom_site_label
_atom_site_type_symbol
_atom_site_fract_x
_atom_site_fract_y
_atom_site_fract_z
_atom_site_U_iso_or_equiv
_atom_site_adp_type
_atom_site_occupancy
_atom_site_symmetry_multiplicity
_atom_site_calc_flag
_atom_site_refinement_flags
Pt1 Pt 0.167253(17) 0.732918(17) 0.249038(6) 0.01988(5) Uani 1 1 d .
P1 P 0.21240(11) 0.69726(11) 0.34403(4) 0.0193(2) Uani 1 1 d .
Cl1 Cl -0.02408(13) 0.64023(14) 0.27610(4) 0.0376(3) Uani 1 1 d .
P2 P 0.09438(11) 0.78030(11) 0.15779(4) 0.0209(2) Uani 1 1 d .
Cl2 Cl 0.52552(12) 0.69382(14) 0.19931(5) 0.0399(3) Uani 1 1 d .
B2 B 0.3185(5) 0.8122(5) 0.22816(18) 0.0254(10) Uani 1 1 d .
Cl3 Cl 0.26770(14) 1.01070(13) 0.23505(5) 0.0390(3) Uani 1 1 d .
C1_1 C 0.2317(4) 0.8090(4) 0.09971(15) 0.0218(8) Uani 1 1 d .
H1_1 H 0.2676 0.8728 0.1179 0.026 Uiso 1 1 calc R
C2_1 C 0.3828(5) 0.6554(5) 0.07932(16) 0.0287(9) Uani 1 1 d .
H2A_1 H 0.4270 0.5965 0.1133 0.034 Uiso 1 1 calc R
H2B_1 H 0.3562 0.5910 0.0576 0.034 Uiso 1 1 calc R
C3_1 C 0.5075(5) 0.6857(5) 0.04085(18) 0.0382(11) Uani 1 1 d .
H3A_1 H 0.5398 0.7440 0.0633 0.046 Uiso 1 1 calc R
H3B_1 H 0.6025 0.5850 0.0275 0.046 Uiso 1 1 calc R
C4_1 C 0.4405(5) 0.7793(5) -0.01097(18) 0.0402(11) Uani 1 1 d .
H4A_1 H 0.5195 0.8043 -0.0339 0.048 Uiso 1 1 calc R
H4B_1 H 0.4205 0.7153 -0.0358 0.048 Uiso 1 1 calc R
C5_1 C 0.2877(5) 0.9293(5) 0.00727(17) 0.0367(10) Uani 1 1 d .
H5A_1 H 0.2439 0.9831 -0.0275 0.044 Uiso 1 1 calc R
H5B_1 H 0.3104 0.9990 0.0279 0.044 Uiso 1 1 calc R
C6_1 C 0.1639(5) 0.8992(5) 0.04663(16) 0.0317(9) Uani 1 1 d .
H6A_1 H 0.1330 0.8382 0.0250 0.038 Uiso 1 1 calc R
H6B_1 H 0.0680 0.9999 0.0593 0.038 Uiso 1 1 calc R
C1_2 C -0.0954(4) 0.9631(4) 0.15796(16) 0.0246(8) Uani 1 1 d .
H1_2 H -0.1148 0.9801 0.1172 0.030 Uiso 1 1 calc R
C2_2 C -0.0833(5) 1.1025(4) 0.17667(18) 0.0309(9) Uani 1 1 d .
H2A_2 H -0.0657 1.0908 0.2172 0.037 Uiso 1 1 calc R
H2B_2 H 0.0089 1.1043 0.1525 0.037 Uiso 1 1 calc R
C3_2 C -0.2323(5) 1.2552(5) 0.1712(2) 0.0420(11) Uani 1 1 d .
H3A_2 H -0.2445 1.2720 0.1301 0.050 Uiso 1 1 calc R
H3B_2 H -0.2227 1.3425 0.1853 0.050 Uiso 1 1 calc R
C4_2 C -0.3777(5) 1.2541(5) 0.2056(2) 0.0444(12) Uani 1 1 d .
H4A_2 H -0.3715 1.2502 0.2472 0.053 Uiso 1 1 calc R
H4B_2 H -0.4741 1.3516 0.1990 0.053 Uiso 1 1 calc R
C5_2 C -0.3899(5) 1.1150(5) 0.1881(2) 0.0436(12) Uani 1 1 d .
H5A_2 H -0.4081 1.1254 0.1477 0.052 Uiso 1 1 calc R
H5B_2 H -0.4820 1.1140 0.2127 0.052 Uiso 1 1 calc R
C6_2 C -0.2403(5) 0.9613(5) 0.19390(19) 0.0337(10) Uani 1 1 d .
H6A_2 H -0.2504 0.8736 0.1805 0.040 Uiso 1 1 calc R
H6B_2 H -0.2267 0.9457 0.2349 0.040 Uiso 1 1 calc R
C1_3 C 0.0570(4) 0.6261(4) 0.13629(15) 0.0228(8) Uani 1 1 d .
H1_3 H -0.0315 0.6332 0.1665 0.027 Uiso 1 1 calc R
C2_3 C -0.0059(5) 0.6440(4) 0.07952(16) 0.0281(9) Uani 1 1 d .
H2A_3 H -0.0937 0.7515 0.0772 0.034 Uiso 1 1 calc R
H2B_3 H 0.0795 0.6245 0.0465 0.034 Uiso 1 1 calc R
C3_3 C -0.0648(5) 0.5275(5) 0.07696(17) 0.0322(9) Uani 1 1 d .
H3A_3 H -0.1042 0.5375 0.0401 0.039 Uiso 1 1 calc R
H3B_3 H -0.1542 0.5514 0.1088 0.039 Uiso 1 1 calc R
C4_3 C 0.0668(5) 0.3609(5) 0.08181(19) 0.0382(11) Uani 1 1 d .
H4A_3 H 0.1516 0.3338 0.0479 0.046 Uiso 1 1 calc R
H4B_3 H 0.0240 0.2884 0.0817 0.046 Uiso 1 1 calc R
C5_3 C 0.1369(6) 0.3408(5) 0.13672(19) 0.0369(10) Uani 1 1 d .
H5A_3 H 0.2274 0.2339 0.1370 0.044 Uiso 1 1 calc R
H5B_3 H 0.0559 0.3545 0.1707 0.044 Uiso 1 1 calc R
C6_3 C 0.1930(5) 0.4593(4) 0.14076(18) 0.0309(9) Uani 1 1 d .
H6A_3 H 0.2824 0.4381 0.1092 0.037 Uiso 1 1 calc R
H6B_3 H 0.2310 0.4491 0.1779 0.037 Uiso 1 1 calc R
C1_4 C 0.0532(4) 0.8591(4) 0.39176(15) 0.0219(8) Uani 1 1 d .
H1_4 H 0.0846 0.8416 0.4309 0.026 Uiso 1 1 calc R
C2_4 C 0.0393(5) 1.0150(4) 0.37209(17) 0.0303(9) Uani 1 1 d .
H2A_4 H 0.0074 1.0368 0.3335 0.036 Uiso 1 1 calc R
H2B_4 H 0.1438 1.0095 0.3689 0.036 Uiso 1 1 calc R
C3_4 C -0.0826(5) 1.1471(5) 0.41444(19) 0.0366(10) Uani 1 1 d .
H3A_4 H -0.0474 1.1290 0.4524 0.044 Uiso 1 1 calc R
H3B_4 H -0.0913 1.2475 0.4003 0.044 Uiso 1 1 calc R
C4_4 C -0.2431(5) 1.1557(5) 0.42088(19) 0.0388(11) Uani 1 1 d .
H4A_4 H -0.2819 1.1814 0.3835 0.047 Uiso 1 1 calc R
H4B_4 H -0.3200 1.2394 0.4493 0.047 Uiso 1 1 calc R
C5_4 C -0.2312(5) 1.0005(5) 0.44075(19) 0.0362(10) Uani 1 1 d .
H5A_4 H -0.3361 1.0070 0.4436 0.043 Uiso 1 1 calc R
H5B_4 H -0.2003 0.9789 0.4795 0.043 Uiso 1 1 calc R
C6_4 C -0.1091(5) 0.8672(5) 0.39869(18) 0.0324(10) Uani 1 1 d .
H6A_4 H -0.1445 0.8840 0.3607 0.039 Uiso 1 1 calc R
H6B_4 H -0.1001 0.7671 0.4133 0.039 Uiso 1 1 calc R
C1_5 C 0.2074(4) 0.5212(4) 0.37301(15) 0.0220(8) Uani 1 1 d .
H1_5 H 0.0966 0.5440 0.3721 0.026 Uiso 1 1 calc R
C2_5 C 0.2279(5) 0.4851(4) 0.43645(16) 0.0255(8) Uani 1 1 d .
H2A_5 H 0.3389 0.4502 0.4406 0.031 Uiso 1 1 calc R
H2B_5 H 0.1579 0.5805 0.4609 0.031 Uiso 1 1 calc R
C3_5 C 0.1860(5) 0.3573(5) 0.45582(17) 0.0315(9) Uani 1 1 d .
H3A_5 H 0.2030 0.3316 0.4962 0.038 Uiso 1 1 calc R
H3B_5 H 0.0724 0.3963 0.4546 0.038 Uiso 1 1 calc R
C4_5 C 0.2853(5) 0.2112(5) 0.41791(18) 0.0344(10) Uani 1 1 d .
H4A_5 H 0.2515 0.1331 0.4306 0.041 Uiso 1 1 calc R
H4B_5 H 0.3979 0.1662 0.4222 0.041 Uiso 1 1 calc R
C5_5 C 0.2692(5) 0.2459(5) 0.35470(18) 0.0333(10) Uani 1 1 d .
H5A_5 H 0.1590 0.2799 0.3496 0.040 Uiso 1 1 calc R
H5B_5 H 0.3406 0.1499 0.3308 0.040 Uiso 1 1 calc R
C6_5 C 0.3112(5) 0.3740(4) 0.33471(16) 0.0270(9) Uani 1 1 d .
H6A_5 H 0.4242 0.3365 0.3365 0.032 Uiso 1 1 calc R
H6B_5 H 0.2951 0.3988 0.2942 0.032 Uiso 1 1 calc R
C1_6 C 0.3962(4) 0.6933(4) 0.35711(16) 0.0227(8) Uani 1 1 d .
H1_6 H 0.4070 0.7735 0.3315 0.027 Uiso 1 1 calc R
C2_6 C 0.5425(4) 0.5376(4) 0.33658(16) 0.0240(8) Uani 1 1 d .
H2A_6 H 0.5417 0.4538 0.3619 0.029 Uiso 1 1 calc R
H2B_6 H 0.5399 0.5121 0.2969 0.029 Uiso 1 1 calc R
C3_6 C 0.6933(5) 0.5452(5) 0.33760(18) 0.0353(10) Uani 1 1 d .
H3A_6 H 0.6985 0.6223 0.3096 0.042 Uiso 1 1 calc R
H3B_6 H 0.7866 0.4421 0.3258 0.042 Uiso 1 1 calc R
C4_6 C 0.6983(5) 0.5913(5) 0.39747(19) 0.0360(10) Uani 1 1 d .
H4A_6 H 0.7050 0.5083 0.4247 0.043 Uiso 1 1 calc R
H4B_6 H 0.7941 0.6017 0.3963 0.043 Uiso 1 1 calc R
C5_6 C 0.5523(5) 0.7440(5) 0.41861(19) 0.0347(10) Uani 1 1 d .
H5A_6 H 0.5517 0.8289 0.3937 0.042 Uiso 1 1 calc R
H5B_6 H 0.5559 0.7682 0.4583 0.042 Uiso 1 1 calc R
C6_6 C 0.3995(5) 0.7370(5) 0.41812(16) 0.0279(9) Uani 1 1 d .
H6A_6 H 0.3950 0.6583 0.4455 0.033 Uiso 1 1 calc R
H6B_6 H 0.3062 0.8397 0.4304 0.033 Uiso 1 1 calc R

loop_
_atom_site_aniso_label
_atom_site_aniso_U_11
_atom_site_aniso_U_22
_atom_site_aniso_U_33
_atom_site_aniso_U_23
_atom_site_aniso_U_13
_atom_site_aniso_U_12
Pt1 0.02197(8) 0.02551(9) 0.01657(8) 0.00244(5) -0.00389(5) -0.01493(7)
P1 0.0205(5) 0.0205(5) 0.0185(5) 0.0010(4) -0.0033(4) -0.0113(4)
Cl1 0.0444(6) 0.0653(8) 0.0252(5) 0.0097(5) -0.0100(5) -0.0432(6)
P2 0.0218(5) 0.0227(5) 0.0189(5) 0.0005(4) -0.0036(4) -0.0113(4)
Cl2 0.0288(6) 0.0542(7) 0.0377(6) 0.0017(5) 0.0001(5) -0.0228(5)
B2 0.027(2) 0.035(3) 0.019(2) 0.0049(19) -0.0079(18) -0.018(2)
Cl3 0.0502(7) 0.0369(6) 0.0441(6) 0.0072(5) -0.0113(5) -0.0316(6)
C1_1 0.022(2) 0.025(2) 0.0177(18) 0.0005(15) -0.0011(15) -0.0117(17)
C2_1 0.030(2) 0.030(2) 0.025(2) 0.0020(17) -0.0032(17) -0.0139(19)
C3_1 0.031(2) 0.041(3) 0.032(2) -0.001(2) 0.0049(19) -0.012(2)
C4_1 0.035(3) 0.052(3) 0.028(2) 0.000(2) 0.0075(19) -0.021(2)
C5_1 0.045(3) 0.037(2) 0.025(2) 0.0110(19) -0.0026(19) -0.019(2)
C6_1 0.034(2) 0.033(2) 0.026(2) 0.0066(18) -0.0059(18) -0.015(2)
C1_2 0.023(2) 0.025(2) 0.0238(19) -0.0003(16) -0.0027(16) -0.0101(17)
C2_2 0.028(2) 0.027(2) 0.037(2) -0.0019(18) -0.0017(18) -0.0137(19)
C3_2 0.032(3) 0.026(2) 0.063(3) -0.003(2) 0.000(2) -0.012(2)
C4_2 0.028(2) 0.033(3) 0.059(3) -0.008(2) 0.004(2) -0.007(2)
C5_2 0.023(2) 0.045(3) 0.060(3) -0.002(2) 0.001(2) -0.017(2)
C6_2 0.025(2) 0.031(2) 0.043(3) -0.0027(19) 0.0005(19) -0.0136(19)
C1_3 0.026(2) 0.026(2) 0.0203(19) 0.0052(15) -0.0073(16) -0.0158(18)
C2_3 0.034(2) 0.025(2) 0.026(2) 0.0000(17) -0.0091(17) -0.0126(19)
C3_3 0.033(2) 0.038(2) 0.028(2) -0.0027(18) -0.0070(18) -0.018(2)
C4_3 0.049(3) 0.035(2) 0.040(3) 0.000(2) -0.009(2) -0.027(2)
C5_3 0.048(3) 0.027(2) 0.042(3) 0.0096(19) -0.015(2) -0.021(2)
C6_3 0.036(2) 0.024(2) 0.031(2) 0.0022(17) -0.0101(18) -0.0126(19)
C1_4 0.023(2) 0.0226(19) 0.0200(18) 0.0001(15) -0.0034(15) -0.0109(17)
C2_4 0.031(2) 0.021(2) 0.035(2) 0.0017(17) -0.0044(18) -0.0100(18)
C3_4 0.038(3) 0.020(2) 0.046(3) -0.0014(19) -0.002(2) -0.010(2)
C4_4 0.031(2) 0.027(2) 0.038(2) -0.0020(19) -0.001(2) 0.000(2)
C5_4 0.027(2) 0.038(3) 0.038(2) 0.000(2) 0.0005(19) -0.014(2)
C6_4 0.027(2) 0.029(2) 0.038(2) -0.0017(18) 0.0002(18) -0.0135(19)
C1_5 0.023(2) 0.023(2) 0.0214(19) 0.0020(15) -0.0029(15) -0.0124(17)
C2_5 0.027(2) 0.026(2) 0.023(2) 0.0010(16) -0.0039(16) -0.0134(18)
C3_5 0.037(2) 0.035(2) 0.027(2) 0.0077(18) -0.0055(18) -0.022(2)
C4_5 0.043(3) 0.025(2) 0.039(2) 0.0069(18) -0.007(2) -0.020(2)
C5_5 0.041(3) 0.025(2) 0.038(2) -0.0046(18) 0.000(2) -0.021(2)
C6_5 0.033(2) 0.026(2) 0.025(2) -0.0014(16) -0.0007(17) -0.0177(19)
C1_6 0.023(2) 0.024(2) 0.026(2) 0.0027(16) -0.0069(16) -0.0146(17)
C2_6 0.022(2) 0.026(2) 0.0240(19) -0.0010(16) -0.0006(16) -0.0129(17)
C3_6 0.022(2) 0.043(3) 0.040(2) -0.002(2) -0.0051(18) -0.014(2)
C4_6 0.027(2) 0.042(3) 0.047(3) 0.003(2) -0.015(2) -0.020(2)
C5_6 0.035(2) 0.034(2) 0.043(3) -0.0025(19) -0.016(2) -0.019(2)
C6_6 0.026(2) 0.029(2) 0.028(2) -0.0024(17) -0.0067(17) -0.0124(18)

loop_
_atom_type_symbol
_atom_type_description
_atom_type_scat_dispersion_real
_atom_type_scat_dispersion_imag
_atom_type_scat_source
C C 0.0033 0.0016 'International Tables Vol C Tables 4.2.6.8 and 6.1.1.4'
H H 0.0000 0.0000 'International Tables Vol C Tables 4.2.6.8 and 6.1.1.4'
B B 0.0013 0.0007 'International Tables Vol C Tables 4.2.6.8 and 6.1.1.4'
P P 0.1023 0.0942 'International Tables Vol C Tables 4.2.6.8 and 6.1.1.4'
Cl Cl 0.1484 0.1585 'International Tables Vol C Tables 4.2.6.8 and 6.1.1.4'
Pt Pt -1.7033 8.3905 'International Tables Vol C Tables 4.2.6.8 and 6.1.1.4'

loop_
_geom_angle_atom_site_label_1
_geom_angle_atom_site_label_2
_geom_angle_atom_site_label_3
_geom_angle
B2 Pt1 P1 91.93(12)
B2 Pt1 P2 92.20(12)
P1 Pt1 P2 174.11(3)
B2 Pt1 Cl1 178.71(14)
P1 Pt1 Cl1 87.68(3)
P2 Pt1 Cl1 88.10(3)
C1_5 P1 C1_4 104.78(16)
C1_5 P1 C1_6 109.85(17)
C1_4 P1 C1_6 103.53(16)
C1_5 P1 Pt1 110.92(12)
C1_4 P1 Pt1 111.16(12)
C1_6 P1 Pt1 115.82(12)
C1_3 P2 C1_2 104.94(17)
C1_3 P2 C1_1 110.49(17)
C1_2 P2 C1_1 103.19(17)
C1_3 P2 Pt1 110.03(12)
C1_2 P2 Pt1 111.27(12)
C1_1 P2 Pt1 116.18(12)
Cl3 B2 Cl2 111.0(2)
Cl3 B2 Pt1 124.2(2)
Cl2 B2 Pt1 124.8(3)
C2_1 C1_1 C6_1 108.9(3)
C2_1 C1_1 P2 112.5(3)
C6_1 C1_1 P2 117.7(3)
C2_1 C1_1 H1_1 105.6
C6_1 C1_1 H1_1 105.6
P2 C1_1 H1_1 105.6
C3_1 C2_1 C1_1 111.2(3)
C3_1 C2_1 H2A_1 109.4
C1_1 C2_1 H2A_1 109.4
C3_1 C2_1 H2B_1 109.4
C1_1 C2_1 H2B_1 109.4
H2A_1 C2_1 H2B_1 108.0
C4_1 C3_1 C2_1 110.2(4)
C4_1 C3_1 H3A_1 109.6
C2_1 C3_1 H3A_1 109.6
C4_1 C3_1 H3B_1 109.6
C2_1 C3_1 H3B_1 109.6
H3A_1 C3_1 H3B_1 108.1
C5_1 C4_1 C3_1 111.6(3)
C5_1 C4_1 H4A_1 109.3
C3_1 C4_1 H4A_1 109.3
C5_1 C4_1 H4B_1 109.3
C3_1 C4_1 H4B_1 109.3
H4A_1 C4_1 H4B_1 108.0
C4_1 C5_1 C6_1 111.9(3)
C4_1 C5_1 H5A_1 109.2
C6_1 C5_1 H5A_1 109.2
C4_1 C5_1 H5B_1 109.2
C6_1 C5_1 H5B_1 109.2
H5A_1 C5_1 H5B_1 107.9
C5_1 C6_1 C1_1 110.3(3)
C5_1 C6_1 H6A_1 109.6
C1_1 C6_1 H6A_1 109.6
C5_1 C6_1 H6B_1 109.6
C1_1 C6_1 H6B_1 109.6
H6A_1 C6_1 H6B_1 108.1
C2_2 C1_2 C6_2 109.9(3)
C2_2 C1_2 P2 110.9(3)
C6_2 C1_2 P2 115.1(3)
C2_2 C1_2 H1_2 106.8
C6_2 C1_2 H1_2 106.8
P2 C1_2 H1_2 106.8
C3_2 C2_2 C1_2 111.5(3)
C3_2 C2_2 H2A_2 109.3
C1_2 C2_2 H2A_2 109.3
C3_2 C2_2 H2B_2 109.3
C1_2 C2_2 H2B_2 109.3
H2A_2 C2_2 H2B_2 108.0
C2_2 C3_2 C4_2 110.9(4)
C2_2 C3_2 H3A_2 109.5
C4_2 C3_2 H3A_2 109.5
C2_2 C3_2 H3B_2 109.5
C4_2 C3_2 H3B_2 109.5
H3A_2 C3_2 H3B_2 108.0
C5_2 C4_2 C3_2 111.1(4)
C5_2 C4_2 H4A_2 109.4
C3_2 C4_2 H4A_2 109.4
C5_2 C4_2 H4B_2 109.4
C3_2 C4_2 H4B_2 109.4
H4A_2 C4_2 H4B_2 108.0
C4_2 C5_2 C6_2 111.9(4)
C4_2 C5_2 H5A_2 109.2
C6_2 C5_2 H5A_2 109.2
C4_2 C5_2 H5B_2 109.2
C6_2 C5_2 H5B_2 109.2
H5A_2 C5_2 H5B_2 107.9
C5_2 C6_2 C1_2 110.0(3)
C5_2 C6_2 H6A_2 109.7
C1_2 C6_2 H6A_2 109.7
C5_2 C6_2 H6B_2 109.7
C1_2 C6_2 H6B_2 109.7
H6A_2 C6_2 H6B_2 108.2
C2_3 C1_3 C6_3 110.5(3)
C2_3 C1_3 P2 117.8(3)
C6_3 C1_3 P2 114.3(3)
C2_3 C1_3 H1_3 104.1
C6_3 C1_3 H1_3 104.1
P2 C1_3 H1_3 104.1
C3_3 C2_3 C1_3 109.1(3)
C3_3 C2_3 H2A_3 109.9
C1_3 C2_3 H2A_3 109.9
C3_3 C2_3 H2B_3 109.9
C1_3 C2_3 H2B_3 109.9
H2A_3 C2_3 H2B_3 108.3
C2_3 C3_3 C4_3 111.1(3)
C2_3 C3_3 H3A_3 109.4
C4_3 C3_3 H3A_3 109.4
C2_3 C3_3 H3B_3 109.4
C4_3 C3_3 H3B_3 109.4
H3A_3 C3_3 H3B_3 108.0
C3_3 C4_3 C5_3 111.6(3)
C3_3 C4_3 H4A_3 109.3
C5_3 C4_3 H4A_3 109.3
C3_3 C4_3 H4B_3 109.3
C5_3 C4_3 H4B_3 109.3
H4A_3 C4_3 H4B_3 108.0
C4_3 C5_3 C6_3 111.0(3)
C4_3 C5_3 H5A_3 109.4
C6_3 C5_3 H5A_3 109.4
C4_3 C5_3 H5B_3 109.4
C6_3 C5_3 H5B_3 109.4
H5A_3 C5_3 H5B_3 108.0
C5_3 C6_3 C1_3 110.4(3)
C5_3 C6_3 H6A_3 109.6
C1_3 C6_3 H6A_3 109.6
C5_3 C6_3 H6B_3 109.6
C1_3 C6_3 H6B_3 109.6
H6A_3 C6_3 H6B_3 108.1
C2_4 C1_4 C6_4 110.1(3)
C2_4 C1_4 P1 111.0(3)
C6_4 C1_4 P1 114.3(3)
C2_4 C1_4 H1_4 107.0
C6_4 C1_4 H1_4 107.0
P1 C1_4 H1_4 107.0
C1_4 C2_4 C3_4 111.0(3)
C1_4 C2_4 H2A_4 109.4
C3_4 C2_4 H2A_4 109.4
C1_4 C2_4 H2B_4 109.4
C3_4 C2_4 H2B_4 109.4
H2A_4 C2_4 H2B_4 108.0
C4_4 C3_4 C2_4 110.4(3)
C4_4 C3_4 H3A_4 109.6
C2_4 C3_4 H3A_4 109.6
C4_4 C3_4 H3B_4 109.6
C2_4 C3_4 H3B_4 109.6
H3A_4 C3_4 H3B_4 108.1
C3_4 C4_4 C5_4 110.4(3)
C3_4 C4_4 H4A_4 109.6
C5_4 C4_4 H4A_4 109.6
C3_4 C4_4 H4B_4 109.6
C5_4 C4_4 H4B_4 109.6
H4A_4 C4_4 H4B_4 108.1
C4_4 C5_4 C6_4 111.0(3)
C4_4 C5_4 H5A_4 109.4
C6_4 C5_4 H5A_4 109.4
C4_4 C5_4 H5B_4 109.4
C6_4 C5_4 H5B_4 109.4
H5A_4 C5_4 H5B_4 108.0
C5_4 C6_4 C1_4 110.3(3)
C5_4 C6_4 H6A_4 109.6
C1_4 C6_4 H6A_4 109.6
C5_4 C6_4 H6B_4 109.6
C1_4 C6_4 H6B_4 109.6
H6A_4 C6_4 H6B_4 108.1
C6_5 C1_5 C2_5 110.6(3)
C6_5 C1_5 P1 114.6(3)
C2_5 C1_5 P1 117.4(2)
C6_5 C1_5 H1_5 104.2
C2_5 C1_5 H1_5 104.2
P1 C1_5 H1_5 104.2
C3_5 C2_5 C1_5 109.4(3)
C3_5 C2_5 H2A_5 109.8
C1_5 C2_5 H2A_5 109.8
C3_5 C2_5 H2B_5 109.8
C1_5 C2_5 H2B_5 109.8
H2A_5 C2_5 H2B_5 108.2
C4_5 C3_5 C2_5 111.7(3)
C4_5 C3_5 H3A_5 109.3
C2_5 C3_5 H3A_5 109.3
C4_5 C3_5 H3B_5 109.3
C2_5 C3_5 H3B_5 109.3
H3A_5 C3_5 H3B_5 107.9
C3_5 C4_5 C5_5 111.4(3)
C3_5 C4_5 H4A_5 109.3
C5_5 C4_5 H4A_5 109.3
C3_5 C4_5 H4B_5 109.3
C5_5 C4_5 H4B_5 109.3
H4A_5 C4_5 H4B_5 108.0
C4_5 C5_5 C6_5 110.6(3)
C4_5 C5_5 H5A_5 109.5
C6_5 C5_5 H5A_5 109.5
C4_5 C5_5 H5B_5 109.5
C6_5 C5_5 H5B_5 109.5
H5A_5 C5_5 H5B_5 108.1
C1_5 C6_5 C5_5 110.4(3)
C1_5 C6_5 H6A_5 109.6
C5_5 C6_5 H6A_5 109.6
C1_5 C6_5 H6B_5 109.6
C5_5 C6_5 H6B_5 109.6
H6A_5 C6_5 H6B_5 108.1
C2_6 C1_6 C6_6 110.5(3)
C2_6 C1_6 P1 110.9(2)
C6_6 C1_6 P1 117.4(3)
C2_6 C1_6 H1_6 105.7
C6_6 C1_6 H1_6 105.7
P1 C1_6 H1_6 105.7
C3_6 C2_6 C1_6 110.6(3)
C3_6 C2_6 H2A_6 109.5
C1_6 C2_6 H2A_6 109.5
C3_6 C2_6 H2B_6 109.5
C1_6 C2_6 H2B_6 109.5
H2A_6 C2_6 H2B_6 108.1
C2_6 C3_6 C4_6 111.2(3)
C2_6 C3_6 H3A_6 109.4
C4_6 C3_6 H3A_6 109.4
C2_6 C3_6 H3B_6 109.4
C4_6 C3_6 H3B_6 109.4
H3A_6 C3_6 H3B_6 108.0
C5_6 C4_6 C3_6 111.0(3)
C5_6 C4_6 H4A_6 109.4
C3_6 C4_6 H4A_6 109.4
C5_6 C4_6 H4B_6 109.4
C3_6 C4_6 H4B_6 109.4
H4A_6 C4_6 H4B_6 108.0
C4_6 C5_6 C6_6 111.6(3)
C4_6 C5_6 H5A_6 109.3
C6_6 C5_6 H5A_6 109.3
C4_6 C5_6 H5B_6 109.3
C6_6 C5_6 H5B_6 109.3
H5A_6 C5_6 H5B_6 108.0
C1_6 C6_6 C5_6 109.6(3)
C1_6 C6_6 H6A_6 109.8
C5_6 C6_6 H6A_6 109.8
C1_6 C6_6 H6B_6 109.8
C5_6 C6_6 H6B_6 109.8
H6A_6 C6_6 H6B_6 108.2

loop_
_geom_bond_atom_site_label_1
_geom_bond_atom_site_label_2
_geom_bond_distance
Pt1 B2 1.972(4)
Pt1 P1 2.3280(10)
Pt1 P2 2.3301(11)
Pt1 Cl1 2.4409(10)
P1 C1_5 1.843(4)
P1 C1_4 1.846(4)
P1 C1_6 1.862(4)
P2 C1_3 1.841(4)
P2 C1_2 1.848(4)
P2 C1_1 1.860(4)
Cl2 B2 1.802(5)
B2 Cl3 1.773(5)
C1_1 C2_1 1.535(5)
C1_1 C6_1 1.539(5)
C1_1 H1_1 1.0000
C2_1 C3_1 1.533(5)
C2_1 H2A_1 0.9900
C2_1 H2B_1 0.9900
C3_1 C4_1 1.522(6)
C3_1 H3A_1 0.9900
C3_1 H3B_1 0.9900
C4_1 C5_1 1.516(6)
C4_1 H4A_1 0.9900
C4_1 H4B_1 0.9900
C5_1 C6_1 1.534(5)
C5_1 H5A_1 0.9900
C5_1 H5B_1 0.9900
C6_1 H6A_1 0.9900
C6_1 H6B_1 0.9900
C1_2 C2_2 1.528(5)
C1_2 C6_2 1.533(5)
C1_2 H1_2 1.0000
C2_2 C3_2 1.517(6)
C2_2 H2A_2 0.9900
C2_2 H2B_2 0.9900
C3_2 C4_2 1.520(6)
C3_2 H3A_2 0.9900
C3_2 H3B_2 0.9900
C4_2 C5_2 1.516(6)
C4_2 H4A_2 0.9900
C4_2 H4B_2 0.9900
C5_2 C6_2 1.525(6)
C5_2 H5A_2 0.9900
C5_2 H5B_2 0.9900
C6_2 H6A_2 0.9900
C6_2 H6B_2 0.9900
C1_3 C2_3 1.533(5)
C1_3 C6_3 1.538(5)
C1_3 H1_3 1.0000
C2_3 C3_3 1.523(5)
C2_3 H2A_3 0.9900
C2_3 H2B_3 0.9900
C3_3 C4_3 1.523(6)
C3_3 H3A_3 0.9900
C3_3 H3B_3 0.9900
C4_3 C5_3 1.525(6)
C4_3 H4A_3 0.9900
C4_3 H4B_3 0.9900
C5_3 C6_3 1.526(5)
C5_3 H5A_3 0.9900
C5_3 H5B_3 0.9900
C6_3 H6A_3 0.9900
C6_3 H6B_3 0.9900
C1_4 C2_4 1.522(5)
C1_4 C6_4 1.535(5)
C1_4 H1_4 1.0000
C2_4 C3_4 1.528(5)
C2_4 H2A_4 0.9900
C2_4 H2B_4 0.9900
C3_4 C4_4 1.516(6)
C3_4 H3A_4 0.9900
C3_4 H3B_4 0.9900
C4_4 C5_4 1.524(6)
C4_4 H4A_4 0.9900
C4_4 H4B_4 0.9900
C5_4 C6_4 1.531(5)
C5_4 H5A_4 0.9900
C5_4 H5B_4 0.9900
C6_4 H6A_4 0.9900
C6_4 H6B_4 0.9900
C1_5 C6_5 1.530(5)
C1_5 C2_5 1.539(5)
C1_5 H1_5 1.0000
C2_5 C3_5 1.527(5)
C2_5 H2A_5 0.9900
C2_5 H2B_5 0.9900
C3_5 C4_5 1.514(6)
C3_5 H3A_5 0.9900
C3_5 H3B_5 0.9900
C4_5 C5_5 1.525(6)
C4_5 H4A_5 0.9900
C4_5 H4B_5 0.9900
C5_5 C6_5 1.533(5)
C5_5 H5A_5 0.9900
C5_5 H5B_5 0.9900
C6_5 H6A_5 0.9900
C6_5 H6B_5 0.9900
C1_6 C2_6 1.528(5)
C1_6 C6_6 1.534(5)
C1_6 H1_6 1.0000
C2_6 C3_6 1.522(5)
C2_6 H2A_6 0.9900
C2_6 H2B_6 0.9900
C3_6 C4_6 1.522(6)
C3_6 H3A_6 0.9900
C3_6 H3B_6 0.9900
C4_6 C5_6 1.513(6)
C4_6 H4A_6 0.9900
C4_6 H4B_6 0.9900
C5_6 C6_6 1.536(5)
C5_6 H5A_6 0.9900
C5_6 H5B_6 0.9900
C6_6 H6A_6 0.9900
C6_6 H6B_6 0.9900

loop_
_geom_torsion_atom_site_label_1
_geom_torsion_atom_site_label_2
_geom_torsion_atom_site_label_3
_geom_torsion_atom_site_label_4
_geom_torsion
B2 Pt1 P1 C1_5 -143.64(19)
Cl1 Pt1 P1 C1_5 37.58(13)
B2 Pt1 P1 C1_4 100.20(19)
Cl1 Pt1 P1 C1_4 -78.58(13)
B2 Pt1 P1 C1_6 -17.57(19)
Cl1 Pt1 P1 C1_6 163.65(14)
B2 Pt1 P2 C1_3 143.79(19)
Cl1 Pt1 P2 C1_3 -37.47(13)
B2 Pt1 P2 C1_2 -100.35(19)
Cl1 Pt1 P2 C1_2 78.40(13)
B2 Pt1 P2 C1_1 17.32(19)
Cl1 Pt1 P2 C1_1 -163.93(13)
P1 Pt1 B2 Cl3 -87.9(3)
P2 Pt1 B2 Cl3 87.9(3)
P1 Pt1 B2 Cl2 92.4(3)
P2 Pt1 B2 Cl2 -91.8(3)
C1_3 P2 C1_1 C2_1 -51.4(3)
C1_2 P2 C1_1 C2_1 -163.1(3)
Pt1 P2 C1_1 C2_1 74.9(3)
C1_3 P2 C1_1 C6_1 76.4(3)
C1_2 P2 C1_1 C6_1 -35.3(3)
Pt1 P2 C1_1 C6_1 -157.3(2)
C6_1 C1_1 C2_1 C3_1 59.3(4)
P2 C1_1 C2_1 C3_1 -168.4(3)
C1_1 C2_1 C3_1 C4_1 -57.9(5)
C2_1 C3_1 C4_1 C5_1 55.0(5)
C3_1 C4_1 C5_1 C6_1 -55.0(5)
C4_1 C5_1 C6_1 C1_1 56.4(5)
C2_1 C1_1 C6_1 C5_1 -57.7(4)
P2 C1_1 C6_1 C5_1 172.8(3)
C1_3 P2 C1_2 C2_2 178.6(3)
C1_1 P2 C1_2 C2_2 -65.7(3)
Pt1 P2 C1_2 C2_2 59.6(3)
C1_3 P2 C1_2 C6_2 53.1(3)
C1_1 P2 C1_2 C6_2 168.8(3)
Pt1 P2 C1_2 C6_2 -65.9(3)
C6_2 C1_2 C2_2 C3_2 -57.5(5)
P2 C1_2 C2_2 C3_2 174.2(3)
C1_2 C2_2 C3_2 C4_2 56.5(5)
C2_2 C3_2 C4_2 C5_2 -55.0(5)
C3_2 C4_2 C5_2 C6_2 55.7(5)
C4_2 C5_2 C6_2 C1_2 -56.7(5)
C2_2 C1_2 C6_2 C5_2 56.8(5)
P2 C1_2 C6_2 C5_2 -177.2(3)
C1_2 P2 C1_3 C2_3 55.2(3)
C1_1 P2 C1_3 C2_3 -55.4(3)
Pt1 P2 C1_3 C2_3 175.0(3)
C1_2 P2 C1_3 C6_3 -172.4(3)
C1_1 P2 C1_3 C6_3 77.0(3)
Pt1 P2 C1_3 C6_3 -52.6(3)
C6_3 C1_3 C2_3 C3_3 59.2(4)
P2 C1_3 C2_3 C3_3 -166.8(3)
C1_3 C2_3 C3_3 C4_3 -58.3(4)
C2_3 C3_3 C4_3 C5_3 56.5(5)
C3_3 C4_3 C5_3 C6_3 -54.6(5)
C4_3 C5_3 C6_3 C1_3 55.3(5)
C2_3 C1_3 C6_3 C5_3 -58.2(4)
P2 C1_3 C6_3 C5_3 166.0(3)
C1_5 P1 C1_4 C2_4 -178.4(3)
C1_6 P1 C1_4 C2_4 66.5(3)
Pt1 P1 C1_4 C2_4 -58.5(3)
C1_5 P1 C1_4 C6_4 -53.1(3)
C1_6 P1 C1_4 C6_4 -168.3(3)
Pt1 P1 C1_4 C6_4 66.8(3)
C6_4 C1_4 C2_4 C3_4 57.3(4)
P1 C1_4 C2_4 C3_4 -175.1(3)
C1_4 C2_4 C3_4 C4_4 -58.0(5)
C2_4 C3_4 C4_4 C5_4 57.4(5)
C3_4 C4_4 C5_4 C6_4 -57.4(5)
C4_4 C5_4 C6_4 C1_4 56.9(5)
C2_4 C1_4 C6_4 C5_4 -56.5(4)
P1 C1_4 C6_4 C5_4 177.7(3)
C1_4 P1 C1_5 C6_5 170.5(3)
C1_6 P1 C1_5 C6_5 -78.9(3)
Pt1 P1 C1_5 C6_5 50.4(3)
C1_4 P1 C1_5 C2_5 -57.3(3)
C1_6 P1 C1_5 C2_5 53.3(3)
Pt1 P1 C1_5 C2_5 -177.4(2)
C6_5 C1_5 C2_5 C3_5 -57.9(4)
P1 C1_5 C2_5 C3_5 168.2(3)
C1_5 C2_5 C3_5 C4_5 56.9(4)
C2_5 C3_5 C4_5 C5_5 -56.4(5)
C3_5 C4_5 C5_5 C6_5 55.6(5)
C2_5 C1_5 C6_5 C5_5 58.2(4)
P1 C1_5 C6_5 C5_5 -166.5(3)
C4_5 C5_5 C6_5 C1_5 -56.5(4)
C1_5 P1 C1_6 C2_6 50.6(3)
C1_4 P1 C1_6 C2_6 162.0(3)
Pt1 P1 C1_6 C2_6 -76.1(3)
C1_5 P1 C1_6 C6_6 -77.8(3)
C1_4 P1 C1_6 C6_6 33.7(3)
Pt1 P1 C1_6 C6_6 155.6(2)
C6_6 C1_6 C2_6 C3_6 -57.9(4)
P1 C1_6 C2_6 C3_6 170.1(3)
C1_6 C2_6 C3_6 C4_6 56.6(5)
C2_6 C3_6 C4_6 C5_6 -55.6(5)
C3_6 C4_6 C5_6 C6_6 56.0(5)
C2_6 C1_6 C6_6 C5_6 57.5(4)
P1 C1_6 C6_6 C5_6 -174.0(3)
C4_6 C5_6 C6_6 C1_6 -56.9(5)
